data_7125098
loop_
_publ_author_name
'Wiederkehr, J.'
'W\"olper, C'
'Schulz, S.'

_publ_section_title
;
 Synthesis and solid state structure of a metalloid tin cluster
 [Sn<sub>10</sub>(trip<sub>8</sub>)].
;
_journal_issue 83
_journal_name_full 'Chemical communications (Cambridge, England)'
_journal_page_first 12282
_journal_page_last 12285
_journal_paper_doi 10.1039/c6cc06770k
_journal_volume 52
_journal_year 2016
_chemical_formula_sum 'C38 H52 Mg N2'
_chemical_formula_weight 561.12
_space_group_crystal_system orthorhombic
_space_group_IT_number 19
_space_group_name_Hall 'P 2ac 2ab'
_space_group_name_H-M_alt 'P 21 21 21'
_atom_sites_solution_hydrogens geom
_atom_sites_solution_primary direct
_atom_sites_solution_secondary difmap
_audit_creation_method SHELXL-2014/7
_audit_update_record
;
2016-07-01 deposited with the CCDC.
2016-08-25 downloaded from the CCDC.
;
_cell_angle_alpha 90
_cell_angle_beta 90
_cell_angle_gamma 90
_cell_formula_units_Z 4
_cell_length_a 11.2579(2)
_cell_length_b 16.4458(3)
_cell_length_c 18.2926(3)
_cell_measurement_reflns_used 9899
_cell_measurement_temperature 104(2)
_cell_measurement_theta_max 30.37
_cell_measurement_theta_min 2.19
_cell_volume 3386.79(10)
_computing_cell_refinement 'BRUKER D8 KAPPA APEX 2 (3.0-2009)'
_computing_data_collection 'BRUKER D8 KAPPA APEX 2 (3.0-2009)'
_computing_data_reduction 'BRUKER D8 KAPPA APEX 2 (3.0-2009)'
_computing_molecular_graphics 'BRUKER AXS SHELXTL (c) 2008 / Vers. 2008/4'
_computing_publication_material 'BRUKER AXS SHELXTL (c) 2008 / Vers. 2008/4'
_computing_structure_refinement 'SHELXL-2014/7 (Sheldrick, 2014)'
_computing_structure_solution 'BRUKER D8 KAPPA APEX 2 (3.0-2009)'
_diffrn_ambient_temperature 104(2)
_diffrn_detector_area_resol_mean 512
_diffrn_measured_fraction_theta_full 1.000
_diffrn_measured_fraction_theta_max 0.933
_diffrn_measurement_device_type
; 
 Bruker D8 KAPPA series II with APEX II area detector system
;
_diffrn_measurement_method
;
 Data collection strategy APEX 2/COSMO
;
_diffrn_radiation_monochromator 'Triumph Goebel mirror'
_diffrn_radiation_source 'fine-focus sealed tube'
_diffrn_radiation_type MoK\a
_diffrn_radiation_wavelength 0.71073
_diffrn_reflns_av_R_equivalents 0.0327
_diffrn_reflns_av_unetI/netI 0.0346
_diffrn_reflns_Laue_measured_fraction_full 1.000
_diffrn_reflns_Laue_measured_fraction_max 0.933
_diffrn_reflns_limit_h_max 13
_diffrn_reflns_limit_h_min -16
_diffrn_reflns_limit_k_max 21
_diffrn_reflns_limit_k_min -22
_diffrn_reflns_limit_l_max 25
_diffrn_reflns_limit_l_min -24
_diffrn_reflns_number 38334
_diffrn_reflns_point_group_measured_fraction_full 1.000
_diffrn_reflns_point_group_measured_fraction_max 0.875
_diffrn_reflns_theta_full 25.242
_diffrn_reflns_theta_max 30.525
_diffrn_reflns_theta_min 2.124
_exptl_absorpt_coefficient_mu 0.080
_exptl_absorpt_correction_T_max 0.75
_exptl_absorpt_correction_T_min 0.66
_exptl_absorpt_correction_type multi-scan
_exptl_absorpt_process_details
; 
 BRUKER AXS SMART APEX 2 Vers. 3.0-2009
 R.H. Blessing, Acta Cryst. (1995) A51 33-38 
;
_exptl_crystal_colour colourless
_exptl_crystal_density_diffrn 1.100
_exptl_crystal_description tablet
_exptl_crystal_F_000 1224
_exptl_crystal_size_max 0.224
_exptl_crystal_size_mid 0.125
_exptl_crystal_size_min 0.073
_refine_diff_density_max 0.288
_refine_diff_density_min -0.211
_refine_diff_density_rms 0.042
_refine_ls_abs_structure_details
;
 Flack x determined using 3075 quotients [(I+)-(I-)]/[(I+)+(I-)]
 (Parsons, Flack and Wagner, Acta Cryst. B69 (2013) 249-259).
;
_refine_ls_abs_structure_Flack -0.11(6)
_refine_ls_extinction_method none
_refine_ls_goodness_of_fit_ref 1.028
_refine_ls_hydrogen_treatment constr
_refine_ls_matrix_type full
_refine_ls_number_parameters 384
_refine_ls_number_reflns 9070
_refine_ls_number_restraints 0
_refine_ls_restrained_S_all 1.028
_refine_ls_R_factor_all 0.0468
_refine_ls_R_factor_gt 0.0370
_refine_ls_shift/su_max 0.001
_refine_ls_shift/su_mean 0.000
_refine_ls_structure_factor_coef Fsqd
_refine_ls_weighting_details 'w=1/[\s^2^(Fo^2^)+(0.0463P)^2^+0.5364P] where P=(Fo^2^+2Fc^2^)/3'
_refine_ls_weighting_scheme calc
_refine_ls_wR_factor_gt 0.0848
_refine_ls_wR_factor_ref 0.0898
_reflns_Friedel_coverage 0.699
_reflns_Friedel_fraction_full 1.000
_reflns_Friedel_fraction_max 0.804
_reflns_number_gt 7951
_reflns_number_total 9070
_reflns_threshold_expression 'I > 2\s(I)'
_cod_data_source_file c6cc06770k3.cif
_cod_data_source_block jwp_036m
_cod_depositor_comments
;
The following automatic conversions were performed:

data item '_atom_sites_solution_secondary' value 'diffmap' was
changed to 'difmap'.

Automatic conversion script
Id: cif_fix_values 6909 2019-04-08 15:41:33Z antanas 
;
_cod_database_code 7125098
_shelx_shelxl_version_number 2014/7
_shelx_space_group_comment
;
The symmetry employed for this shelxl refinement is uniquely defined
by the following loop, which should always be used as a source of
symmetry information in preference to the above space-group names.
They are only intended as comments.
;
_shelx_estimated_absorpt_t_min 0.982
_shelx_estimated_absorpt_t_max 0.994

loop_
_space_group_symop_operation_xyz
'x, y, z'
'-x+1/2, -y, z+1/2'
'-x, y+1/2, -z+1/2'
'x+1/2, -y+1/2, -z'

loop_
_atom_site_label
_atom_site_type_symbol
_atom_site_fract_x
_atom_site_fract_y
_atom_site_fract_z
_atom_site_U_iso_or_equiv
_atom_site_adp_type
_atom_site_occupancy
_atom_site_site_symmetry_order
_atom_site_calc_flag
_atom_site_refinement_flags_posn
_atom_site_refinement_flags_adp
Mg1 Mg 0.94309(5) 0.94842(4) 0.93166(3) 0.01517(13) Uani 1 1 d . .
N1 N 1.06699(12) 0.95338(9) 1.01101(8) 0.0153(3) Uani 1 1 d . .
N2 N 1.05166(12) 0.89281(9) 0.85936(8) 0.0149(3) Uani 1 1 d . .
C1 C 1.17642(14) 0.92372(10) 1.00419(9) 0.0150(3) Uani 1 1 d . .
C2 C 1.21920(14) 0.88462(11) 0.94117(10) 0.0166(3) Uani 1 1 d . .
H2 H 1.2979 0.8642 0.9448 0.020 Uiso 1 1 calc R U
C3 C 1.16342(14) 0.87118(10) 0.87367(9) 0.0152(3) Uani 1 1 d . .
C4 C 1.26187(14) 0.93152(12) 1.06748(10) 0.0201(4) Uani 1 1 d . .
H4A H 1.3319 0.8977 1.0583 0.030 Uiso 1 1 calc R U
H4B H 1.2228 0.9135 1.1125 0.030 Uiso 1 1 calc R U
H4C H 1.2863 0.9884 1.0726 0.030 Uiso 1 1 calc R U
C5 C 1.23641(16) 0.82908(12) 0.81550(10) 0.0213(4) Uani 1 1 d . .
H5A H 1.1862 0.7905 0.7889 0.032 Uiso 1 1 calc R U
H5B H 1.3024 0.7999 0.8386 0.032 Uiso 1 1 calc R U
H5C H 1.2680 0.8696 0.7814 0.032 Uiso 1 1 calc R U
C6 C 1.03620(14) 0.99622(11) 1.07708(9) 0.0151(3) Uani 1 1 d . .
C7 C 0.98145(14) 0.95487(11) 1.13510(9) 0.0171(3) Uani 1 1 d . .
C8 C 0.94607(16) 0.99866(11) 1.19642(10) 0.0196(4) Uani 1 1 d . .
H8 H 0.9078 0.9708 1.2353 0.023 Uiso 1 1 calc R U
C9 C 0.96506(15) 1.08202(11) 1.20248(9) 0.0192(4) Uani 1 1 d . .
C10 C 1.02021(15) 1.12134(11) 1.14472(10) 0.0193(4) Uani 1 1 d . .
H10 H 1.0349 1.1781 1.1483 0.023 Uiso 1 1 calc R U
C11 C 1.05483(15) 1.08018(11) 1.08141(9) 0.0177(3) Uani 1 1 d . .
C12 C 0.96508(17) 0.86388(11) 1.13266(11) 0.0232(4) Uani 1 1 d . .
H12A H 0.9273 0.8486 1.0864 0.035 Uiso 1 1 calc R U
H12B H 0.9147 0.8467 1.1735 0.035 Uiso 1 1 calc R U
H12C H 1.0427 0.8372 1.1364 0.035 Uiso 1 1 calc R U
C13 C 0.92876(17) 1.12686(13) 1.27060(11) 0.0253(4) Uani 1 1 d . .
H13A H 0.9352 1.1856 1.2622 0.038 Uiso 1 1 calc R U
H13B H 0.9810 1.1112 1.3111 0.038 Uiso 1 1 calc R U
H13C H 0.8465 1.1131 1.2829 0.038 Uiso 1 1 calc R U
C14 C 1.11195(18) 1.12589(13) 1.01910(11) 0.0258(4) Uani 1 1 d . .
H14A H 1.1870 1.0996 1.0059 0.039 Uiso 1 1 calc R U
H14B H 1.1273 1.1821 1.0341 0.039 Uiso 1 1 calc R U
H14C H 1.0586 1.1257 0.9768 0.039 Uiso 1 1 calc R U
C15 C 1.00315(14) 0.88070(11) 0.78763(9) 0.0152(3) Uani 1 1 d . .
C16 C 0.92055(15) 0.81766(10) 0.77668(10) 0.0161(3) Uani 1 1 d . .
C17 C 0.86446(15) 0.81072(11) 0.70949(10) 0.0182(4) Uani 1 1 d . .
H17 H 0.8090 0.7679 0.7023 0.022 Uiso 1 1 calc R U
C18 C 0.88665(15) 0.86427(11) 0.65225(10) 0.0182(3) Uani 1 1 d . .
C19 C 0.97027(15) 0.92524(11) 0.66387(10) 0.0184(3) Uani 1 1 d . .
H19 H 0.9884 0.9614 0.6250 0.022 Uiso 1 1 calc R U
C20 C 1.02830(14) 0.93501(11) 0.73060(9) 0.0162(3) Uani 1 1 d . .
C21 C 0.89208(18) 0.75885(12) 0.83749(11) 0.0235(4) Uani 1 1 d . .
H21A H 0.8418 0.7150 0.8185 0.035 Uiso 1 1 calc R U
H21B H 0.8499 0.7875 0.8766 0.035 Uiso 1 1 calc R U
H21C H 0.9660 0.7358 0.8568 0.035 Uiso 1 1 calc R U
C22 C 0.82054(18) 0.85743(13) 0.58104(11) 0.0261(4) Uani 1 1 d . .
H22A H 0.8421 0.9031 0.5493 0.039 Uiso 1 1 calc R U
H22B H 0.7349 0.8585 0.5905 0.039 Uiso 1 1 calc R U
H22C H 0.8416 0.8062 0.5570 0.039 Uiso 1 1 calc R U
C23 C 1.11514(17) 1.00412(12) 0.74094(11) 0.0234(4) Uani 1 1 d . .
H23A H 1.1956 0.9853 0.7295 0.035 Uiso 1 1 calc R U
H23B H 1.1122 1.0228 0.7918 0.035 Uiso 1 1 calc R U
H23C H 1.0939 1.0491 0.7083 0.035 Uiso 1 1 calc R U
C24 C 0.76758(14) 0.99194(11) 0.92322(9) 0.0145(3) Uani 1 1 d . .
C25 C 0.74640(14) 1.06601(11) 0.88672(9) 0.0146(3) Uani 1 1 d . .
C26 C 0.63185(14) 1.09765(11) 0.87996(9) 0.0148(3) Uani 1 1 d . .
H26 H 0.6203 1.1474 0.8546 0.018 Uiso 1 1 calc R U
C27 C 0.53406(14) 1.05760(10) 0.90970(9) 0.0150(3) Uani 1 1 d . .
C28 C 0.55376(15) 0.98483(10) 0.94604(9) 0.0164(3) Uani 1 1 d . .
H28 H 0.4882 0.9565 0.9666 0.020 Uiso 1 1 calc R U
C29 C 0.66800(14) 0.95205(11) 0.95309(9) 0.0144(3) Uani 1 1 d . .
C30 C 0.84860(15) 1.11419(11) 0.85362(10) 0.0178(3) Uani 1 1 d . .
H30 H 0.9237 1.0853 0.8669 0.021 Uiso 1 1 calc R U
C31 C 0.84173(17) 1.11632(13) 0.77010(10) 0.0244(4) Uani 1 1 d . .
H31A H 0.9103 1.1460 0.7507 0.037 Uiso 1 1 calc R U
H31B H 0.7684 1.1437 0.7551 0.037 Uiso 1 1 calc R U
H31C H 0.8421 1.0606 0.7511 0.037 Uiso 1 1 calc R U
C32 C 0.85725(18) 1.19999(13) 0.88478(13) 0.0318(5) Uani 1 1 d . .
H32A H 0.9299 1.2261 0.8669 0.048 Uiso 1 1 calc R U
H32B H 0.8593 1.1973 0.9383 0.048 Uiso 1 1 calc R U
H32C H 0.7881 1.2317 0.8692 0.048 Uiso 1 1 calc R U
C33 C 0.41030(14) 1.09427(11) 0.90577(11) 0.0195(4) Uani 1 1 d . .
H33 H 0.3531 1.0533 0.9256 0.023 Uiso 1 1 calc R U
C34 C 0.37229(17) 1.11442(14) 0.82776(12) 0.0310(5) Uani 1 1 d . .
H34A H 0.4258 1.1556 0.8074 0.047 Uiso 1 1 calc R U
H34B H 0.2908 1.1354 0.8281 0.047 Uiso 1 1 calc R U
H34C H 0.3759 1.0651 0.7977 0.047 Uiso 1 1 calc R U
C35 C 0.40350(16) 1.16990(12) 0.95433(12) 0.0269(4) Uani 1 1 d . .
H35A H 0.4617 1.2101 0.9376 0.040 Uiso 1 1 calc R U
H35B H 0.4209 1.1548 1.0050 0.040 Uiso 1 1 calc R U
H35C H 0.3235 1.1932 0.9515 0.040 Uiso 1 1 calc R U
C36 C 0.68235(15) 0.87266(11) 0.99501(10) 0.0173(3) Uani 1 1 d . .
H36 H 0.7671 0.8555 0.9896 0.021 Uiso 1 1 calc R U
C37 C 0.60581(18) 0.80385(12) 0.96456(12) 0.0259(4) Uani 1 1 d . .
H37A H 0.6209 0.7979 0.9121 0.039 Uiso 1 1 calc R U
H37B H 0.5217 0.8165 0.9725 0.039 Uiso 1 1 calc R U
H37C H 0.6257 0.7530 0.9896 0.039 Uiso 1 1 calc R U
C38 C 0.65932(17) 0.88384(12) 1.07667(10) 0.0238(4) Uani 1 1 d . .
H38A H 0.5758 0.8981 1.0844 0.036 Uiso 1 1 calc R U
H38B H 0.7101 0.9275 1.0955 0.036 Uiso 1 1 calc R U
H38C H 0.6773 0.8331 1.1025 0.036 Uiso 1 1 calc R U

loop_
_atom_site_aniso_label
_atom_site_aniso_U_11
_atom_site_aniso_U_22
_atom_site_aniso_U_33
_atom_site_aniso_U_23
_atom_site_aniso_U_13
_atom_site_aniso_U_12
Mg1 0.0114(2) 0.0205(3) 0.0136(3) -0.0016(2) -0.0004(2) 0.0020(2)
N1 0.0146(6) 0.0185(7) 0.0129(7) -0.0005(6) 0.0002(5) 0.0000(6)
N2 0.0136(6) 0.0170(7) 0.0140(7) -0.0006(5) 0.0009(5) -0.0003(5)
C1 0.0145(7) 0.0157(8) 0.0149(8) 0.0025(7) -0.0014(6) -0.0022(6)
C2 0.0119(7) 0.0175(8) 0.0205(9) 0.0015(7) 0.0002(6) 0.0020(6)
C3 0.0152(7) 0.0137(8) 0.0168(8) 0.0011(6) 0.0033(6) -0.0006(6)
C4 0.0151(7) 0.0274(10) 0.0177(9) 0.0012(8) -0.0033(7) 0.0006(7)
C5 0.0188(8) 0.0240(10) 0.0211(10) -0.0028(8) 0.0027(7) 0.0052(7)
C6 0.0124(7) 0.0211(8) 0.0119(8) -0.0001(7) -0.0013(6) 0.0016(6)
C7 0.0154(7) 0.0194(9) 0.0166(8) 0.0014(7) -0.0013(6) -0.0014(6)
C8 0.0188(8) 0.0245(9) 0.0154(8) 0.0029(7) 0.0027(7) -0.0009(7)
C9 0.0178(8) 0.0246(9) 0.0153(8) -0.0012(7) -0.0011(7) 0.0033(7)
C10 0.0205(8) 0.0183(9) 0.0192(9) -0.0003(7) -0.0015(7) 0.0012(7)
C11 0.0160(7) 0.0212(9) 0.0158(8) 0.0018(7) -0.0005(7) 0.0000(6)
C12 0.0263(9) 0.0217(9) 0.0215(9) 0.0018(7) 0.0035(7) -0.0036(7)
C13 0.0287(9) 0.0290(10) 0.0181(9) -0.0044(8) 0.0031(8) 0.0050(8)
C14 0.0307(10) 0.0239(10) 0.0228(10) 0.0031(8) 0.0067(8) -0.0037(8)
C15 0.0147(7) 0.0167(8) 0.0141(8) -0.0022(6) 0.0018(6) 0.0022(6)
C16 0.0172(8) 0.0151(8) 0.0159(8) 0.0000(7) 0.0029(6) 0.0006(6)
C17 0.0172(8) 0.0177(8) 0.0197(9) -0.0034(7) 0.0009(7) -0.0024(6)
C18 0.0182(8) 0.0214(9) 0.0151(8) -0.0029(7) 0.0000(7) 0.0010(7)
C19 0.0211(8) 0.0189(9) 0.0152(8) 0.0019(7) 0.0024(6) -0.0002(6)
C20 0.0161(7) 0.0174(8) 0.0151(8) -0.0014(7) 0.0019(6) -0.0008(6)
C21 0.0300(9) 0.0203(9) 0.0201(10) 0.0033(7) 0.0011(8) -0.0071(7)
C22 0.0286(9) 0.0327(11) 0.0171(9) -0.0010(8) -0.0040(8) -0.0055(8)
C23 0.0264(9) 0.0229(10) 0.0209(9) 0.0012(8) 0.0010(7) -0.0095(8)
C24 0.0132(7) 0.0186(8) 0.0118(8) -0.0038(7) -0.0009(6) 0.0004(6)
C25 0.0138(7) 0.0180(9) 0.0121(8) -0.0021(7) 0.0006(6) -0.0025(6)
C26 0.0151(7) 0.0142(8) 0.0151(8) 0.0004(6) 0.0000(6) 0.0001(6)
C27 0.0118(7) 0.0149(8) 0.0182(8) -0.0029(6) -0.0007(6) 0.0009(6)
C28 0.0138(7) 0.0158(8) 0.0194(9) -0.0017(6) 0.0026(7) -0.0014(6)
C29 0.0160(7) 0.0145(8) 0.0126(8) -0.0026(6) -0.0008(6) 0.0009(6)
C30 0.0134(7) 0.0214(9) 0.0186(9) 0.0009(7) 0.0013(6) -0.0020(6)
C31 0.0230(9) 0.0307(11) 0.0196(9) 0.0055(8) 0.0041(7) -0.0019(8)
C32 0.0264(10) 0.0288(11) 0.0400(13) -0.0083(9) 0.0087(9) -0.0122(8)
C33 0.0119(7) 0.0154(8) 0.0311(10) 0.0010(7) 0.0013(7) 0.0006(6)
C34 0.0196(9) 0.0345(11) 0.0389(12) 0.0001(10) -0.0079(8) 0.0069(8)
C35 0.0192(8) 0.0211(10) 0.0404(12) -0.0043(9) 0.0065(8) 0.0021(7)
C36 0.0164(7) 0.0183(9) 0.0172(9) 0.0006(7) -0.0013(6) 0.0020(6)
C37 0.0316(10) 0.0156(9) 0.0304(11) 0.0023(8) -0.0091(8) -0.0004(8)
C38 0.0282(9) 0.0257(10) 0.0176(9) 0.0036(8) 0.0016(7) 0.0038(7)

loop_
_atom_type_symbol
_atom_type_description
_atom_type_scat_dispersion_real
_atom_type_scat_dispersion_imag
_atom_type_scat_source
C C 0.0033 0.0016 'International Tables Vol C Tables 4.2.6.8 and 6.1.1.4'
H H 0.0000 0.0000 'International Tables Vol C Tables 4.2.6.8 and 6.1.1.4'
N N 0.0061 0.0033 'International Tables Vol C Tables 4.2.6.8 and 6.1.1.4'
Mg Mg 0.0486 0.0363 'International Tables Vol C Tables 4.2.6.8 and 6.1.1.4'

loop_
_geom_angle_atom_site_label_1
_geom_angle_atom_site_label_2
_geom_angle_atom_site_label_3
_geom_angle
N1 Mg1 N2 94.08(6)
N1 Mg1 C24 133.49(7)
N2 Mg1 C24 132.32(7)
C1 N1 C6 118.71(14)
C1 N1 Mg1 123.95(12)
C6 N1 Mg1 117.22(10)
C3 N2 C15 120.09(14)
C3 N2 Mg1 124.29(12)
C15 N2 Mg1 115.54(10)
N1 C1 C2 124.19(15)
N1 C1 C4 119.11(15)
C2 C1 C4 116.70(14)
C3 C2 C1 129.85(15)
N2 C3 C2 123.58(15)
N2 C3 C5 119.79(15)
C2 C3 C5 116.63(15)
C11 C6 C7 120.09(16)
C11 C6 N1 119.60(15)
C7 C6 N1 120.20(15)
C8 C7 C6 119.00(16)
C8 C7 C12 120.16(16)
C6 C7 C12 120.80(16)
C7 C8 C9 122.01(16)
C10 C9 C8 117.88(16)
C10 C9 C13 121.64(17)
C8 C9 C13 120.46(17)
C9 C10 C11 122.09(17)
C10 C11 C6 118.91(16)
C10 C11 C14 120.24(16)
C6 C11 C14 120.85(16)
C20 C15 C16 119.80(16)
C20 C15 N2 120.99(15)
C16 C15 N2 118.94(15)
C17 C16 C15 119.20(16)
C17 C16 C21 120.27(16)
C15 C16 C21 120.52(16)
C16 C17 C18 122.23(16)
C17 C18 C19 117.57(16)
C17 C18 C22 121.03(16)
C19 C18 C22 121.38(16)
C18 C19 C20 122.27(16)
C19 C20 C15 118.90(15)
C19 C20 C23 119.98(16)
C15 C20 C23 121.11(15)
C29 C24 C25 116.84(14)
C29 C24 Mg1 124.02(12)
C25 C24 Mg1 119.13(12)
C26 C25 C24 121.36(15)
C26 C25 C30 117.96(15)
C24 C25 C30 120.68(14)
C27 C26 C25 121.26(16)
C28 C27 C26 117.95(15)
C28 C27 C33 120.78(15)
C26 C27 C33 121.21(15)
C27 C28 C29 121.54(16)
C28 C29 C24 121.05(16)
C28 C29 C36 118.28(15)
C24 C29 C36 120.67(14)
C25 C30 C32 112.41(15)
C25 C30 C31 111.76(15)
C32 C30 C31 110.81(17)
C27 C33 C34 112.79(15)
C27 C33 C35 109.93(14)
C34 C33 C35 110.63(16)
C29 C36 C38 111.80(15)
C29 C36 C37 113.06(15)
C38 C36 C37 110.50(16)

loop_
_geom_bond_atom_site_label_1
_geom_bond_atom_site_label_2
_geom_bond_distance
Mg1 N1 2.0148(15)
Mg1 N2 2.0197(15)
Mg1 C24 2.1072(17)
N1 C1 1.331(2)
N1 C6 1.441(2)
N2 C3 1.333(2)
N2 C15 1.435(2)
C1 C2 1.405(2)
C1 C4 1.511(2)
C2 C3 1.403(2)
C3 C5 1.512(2)
C6 C11 1.399(2)
C6 C7 1.403(2)
C7 C8 1.391(2)
C7 C12 1.508(3)
C8 C9 1.392(3)
C9 C10 1.386(3)
C9 C13 1.504(3)
C10 C11 1.397(2)
C11 C14 1.509(2)
C15 C20 1.402(2)
C15 C16 1.407(2)
C16 C17 1.387(3)
C16 C21 1.509(3)
C17 C18 1.391(3)
C18 C19 1.392(2)
C18 C22 1.505(3)
C19 C20 1.394(2)
C20 C23 1.511(2)
C24 C29 1.409(2)
C24 C25 1.409(2)
C25 C26 1.396(2)
C25 C30 1.523(2)
C26 C27 1.393(2)
C27 C28 1.387(2)
C27 C33 1.520(2)
C28 C29 1.400(2)
C29 C36 1.523(2)
C30 C32 1.525(3)
C30 C31 1.530(3)
C33 C34 1.526(3)
C33 C35 1.530(3)
C36 C38 1.527(3)
C36 C37 1.527(3)
